data_4117985
loop_
_publ_author_name
'Alison C. McQuilken'
'Yunbo Jiang'
'Maxime A. Siegler'
'David P. Goldberg'

_publ_contact_author_address
;Department of Chemistry
Johns Hopkins University
Baltimore, Maryland, 21218
United States
;
_publ_contact_author_email dpg@jhu.edu
_publ_contact_author_name 'David P. Goldberg'
_publ_contact_author_phone 410.516.6658
_publ_section_title
;
 Addition of Dioxygen to an N4S(thiolate) Iron(II) Cysteine Dioxygenase
 Model Gives a Structurally Characterized Sulfinato-Iron(II) Complex
;
_journal_name_full 'Journal of the American Chemical Society'
_journal_page_first 8758
_journal_page_last 8761
_journal_paper_doi 10.1021/ja302112y
_journal_volume 134
_journal_year 2012
_chemical_formula_moiety 'C26 H24 Fe N5 S, B F4'
_chemical_formula_sum 'C26 H24 B F4 Fe N5 S'
_chemical_formula_weight 581.22
_chemical_name_systematic
; 
 ? 
;
_space_group_IT_number 61
_symmetry_cell_setting orthorhombic
_symmetry_space_group_name_Hall '-P 2ac 2ab'
_symmetry_space_group_name_H-M 'P b c a'
_atom_sites_solution_hydrogens difmap
_atom_sites_solution_primary direct
_atom_sites_solution_secondary difmap
_audit_creation_method SHELXL-97
_cell_angle_alpha 90.00
_cell_angle_beta 90.00
_cell_angle_gamma 90.00
_cell_formula_units_Z 8
_cell_length_a 12.40931(14)
_cell_length_b 14.52864(16)
_cell_length_c 27.6028(3)
_cell_measurement_reflns_used 30334
_cell_measurement_temperature 110(2)
_cell_measurement_theta_max 27.62
_cell_measurement_theta_min 1.58
_cell_volume 4976.52(10)
_computing_cell_refinement
;
CrysAlisPro, Oxford Diffraction Ltd.,
Version 1.171.34.44 (release 25-10-2010 CrysAlis171 .NET)
(compiled Oct 25 2010,18:11:34)
;
_computing_data_collection
;
CrysAlisPro, Oxford Diffraction Ltd.,
Version 1.171.34.44 (release 25-10-2010 CrysAlis171 .NET)
(compiled Oct 25 2010,18:11:34)
;
_computing_data_reduction
;
CrysAlisPro, Oxford Diffraction Ltd.,
Version 1.171.34.44 (release 25-10-2010 CrysAlis171 .NET)
(compiled Oct 25 2010,18:11:34)
;
_computing_molecular_graphics 'SHELXTL v6.10 (Sheldrick, 2008)'
_computing_publication_material 'SHELXTL v6.10 (Sheldrick, 2008)'
_computing_structure_refinement 'SHELXL-97 (Sheldrick, 2008)'
_computing_structure_solution 'SHELXS-97 (Sheldrick, 2008)'
_diffrn_ambient_temperature 110(2)
_diffrn_detector_area_resol_mean 15.989
_diffrn_measured_fraction_theta_full 1.000
_diffrn_measured_fraction_theta_max 1.000
_diffrn_measurement_device_type 'Goniometer KM4/Xcalibur, detector: Sapphire3'
_diffrn_measurement_method '\w scans'
_diffrn_radiation_monochromator graphite
_diffrn_radiation_source 'Enhance (Mo) X-ray Source'
_diffrn_radiation_type MoK\a
_diffrn_radiation_wavelength 0.71073
_diffrn_reflns_av_R_equivalents 0.0443
_diffrn_reflns_av_sigmaI/netI 0.0248
_diffrn_reflns_limit_h_max 16
_diffrn_reflns_limit_h_min -16
_diffrn_reflns_limit_k_max 18
_diffrn_reflns_limit_k_min -18
_diffrn_reflns_limit_l_max 34
_diffrn_reflns_limit_l_min -35
_diffrn_reflns_number 55244
_diffrn_reflns_theta_full 27.50
_diffrn_reflns_theta_max 27.50
_diffrn_reflns_theta_min 2.21
_exptl_absorpt_coefficient_mu 0.747
_exptl_absorpt_correction_T_max 0.866
_exptl_absorpt_correction_T_min 0.721
_exptl_absorpt_correction_type analytical
_exptl_absorpt_process_details
;
CrysAlisPro, Oxford Diffraction Ltd.,
Version 1.171.34.44 (release 25-10-2010 CrysAlis171 .NET)
(compiled Oct 25 2010,18:11:34)
Analytical numeric absorption correction using a multifaceted crystal
            model based on expressions derived by R.C. Clark & J.S. Reid.
(Clark, R. C. & Reid, J. S. (1995). Acta Cryst. A51, 887-897)
;
_exptl_crystal_colour 'dark brown'
_exptl_crystal_density_diffrn 1.552
_exptl_crystal_description block
_exptl_crystal_F_000 2384
_exptl_crystal_size_max 0.50
_exptl_crystal_size_mid 0.39
_exptl_crystal_size_min 0.25
_refine_diff_density_max 0.548
_refine_diff_density_min -0.529
_refine_diff_density_rms 0.063
_refine_ls_extinction_method none
_refine_ls_goodness_of_fit_ref 1.051
_refine_ls_hydrogen_treatment constr
_refine_ls_matrix_type full
_refine_ls_number_parameters 390
_refine_ls_number_reflns 5709
_refine_ls_number_restraints 156
_refine_ls_restrained_S_all 1.060
_refine_ls_R_factor_all 0.0355
_refine_ls_R_factor_gt 0.0297
_refine_ls_shift/su_max 0.002
_refine_ls_shift/su_mean 0.000
_refine_ls_structure_factor_coef Fsqd
_refine_ls_weighting_details 'calc w=1/[\s^2^(Fo^2^)+(0.0343P)^2^+3.6802P] where P=(Fo^2^+2Fc^2^)/3'
_refine_ls_weighting_scheme calc
_refine_ls_wR_factor_gt 0.0739
_refine_ls_wR_factor_ref 0.0770
_reflns_number_gt 5028
_reflns_number_total 5709
_reflns_threshold_expression I>2\s(I)
_cod_data_source_file ja302112y_si_001.cif
_cod_data_source_block 1
_cod_database_code 4117985

loop_
_symmetry_equiv_pos_as_xyz
'x, y, z'
'-x+1/2, -y, z+1/2'
'x+1/2, -y+1/2, -z'
'-x, y+1/2, -z+1/2'
'-x, -y, -z'
'x-1/2, y, -z-1/2'
'-x-1/2, y-1/2, z'
'x, -y-1/2, z-1/2'

loop_
_atom_site_label
_atom_site_type_symbol
_atom_site_fract_x
_atom_site_fract_y
_atom_site_fract_z
_atom_site_U_iso_or_equiv
_atom_site_adp_type
_atom_site_occupancy
_atom_site_symmetry_multiplicity
_atom_site_calc_flag
_atom_site_refinement_flags
_atom_site_disorder_assembly
_atom_site_disorder_group
Fe1 Fe 0.857518(16) 0.158451(14) 0.125204(8) 0.01272(7) Uani 1 1 d . . .
S1 S 0.81503(3) 0.29575(2) 0.162174(14) 0.01596(9) Uani 1 1 d . . .
C1 C 0.68055(12) 0.28511(10) 0.18034(6) 0.0154(3) Uani 1 1 d . . .
C2 C 0.64825(13) 0.32160(11) 0.22505(6) 0.0198(3) Uani 1 1 d . . .
H2 H 0.7005 0.3496 0.2454 0.024 Uiso 1 1 calc R . .
C3 C 0.54197(14) 0.31786(11) 0.24025(6) 0.0232(3) Uani 1 1 d . . .
H3 H 0.5219 0.3438 0.2705 0.028 Uiso 1 1 calc R . .
C4 C 0.46505(13) 0.27631(11) 0.21128(6) 0.0234(3) Uani 1 1 d . . .
H4 H 0.3920 0.2740 0.2214 0.028 Uiso 1 1 calc R . .
C5 C 0.49554(13) 0.23791(11) 0.16720(6) 0.0207(3) Uani 1 1 d . . .
H5 H 0.4429 0.2084 0.1476 0.025 Uiso 1 1 calc R . .
C6 C 0.60227(12) 0.24200(10) 0.15118(6) 0.0161(3) Uani 1 1 d . . .
C7 C 0.63084(12) 0.20742(10) 0.10165(6) 0.0168(3) Uani 1 1 d . . .
H7A H 0.6614 0.2589 0.0826 0.020 Uiso 1 1 calc R . .
H7B H 0.5641 0.1870 0.0852 0.020 Uiso 1 1 calc R . .
C8 C 0.73934(12) 0.10405(10) 0.05055(5) 0.0166(3) Uani 1 1 d . . .
H8 H 0.6754 0.0861 0.0306 0.020 Uiso 1 1 calc R . .
C9 C 0.79767(12) 0.18716(10) 0.03064(6) 0.0167(3) Uani 1 1 d . . .
C10 C 0.78489(14) 0.22378(11) -0.01528(6) 0.0217(3) Uani 1 1 d . . .
H10 H 0.7348 0.1979 -0.0375 0.026 Uiso 1 1 calc R . .
C11 C 0.84702(15) 0.29897(12) -0.02804(6) 0.0253(4) Uani 1 1 d . . .
H11 H 0.8404 0.3255 -0.0594 0.030 Uiso 1 1 calc R . .
C12 C 0.91896(14) 0.33528(11) 0.00526(6) 0.0240(3) Uani 1 1 d . . .
H12 H 0.9618 0.3871 -0.0030 0.029 Uiso 1 1 calc R . .
C13 C 0.92791(13) 0.29551(10) 0.05057(6) 0.0197(3) Uani 1 1 d . . .
H13 H 0.9769 0.3210 0.0734 0.024 Uiso 1 1 calc R . .
C14 C 0.82362(12) 0.02935(10) 0.05324(6) 0.0170(3) Uani 1 1 d . . .
C15 C 0.83662(14) -0.04101(11) 0.02017(6) 0.0218(3) Uani 1 1 d . . .
H15 H 0.7873 -0.0490 -0.0058 0.026 Uiso 1 1 calc R . .
C16 C 0.92387(14) -0.09991(11) 0.02596(6) 0.0252(4) Uani 1 1 d . . .
H16 H 0.9359 -0.1485 0.0036 0.030 Uiso 1 1 calc R . .
C17 C 0.99302(14) -0.08709(11) 0.06470(7) 0.0246(4) Uani 1 1 d . . .
H17 H 1.0522 -0.1276 0.0696 0.029 Uiso 1 1 calc R . .
C18 C 0.97525(13) -0.01470(11) 0.09632(6) 0.0209(3) Uani 1 1 d . . .
H18 H 1.0229 -0.0062 0.1229 0.025 Uiso 1 1 calc R . .
C19 C 0.66653(13) 0.05021(10) 0.13056(6) 0.0178(3) Uani 1 1 d . . .
H19A H 0.6858 -0.0086 0.1147 0.021 Uiso 1 1 calc R . .
H19B H 0.5870 0.0543 0.1323 0.021 Uiso 1 1 calc R . .
C20 C 0.71353(13) 0.05343(10) 0.18061(6) 0.0179(3) Uani 1 1 d . . .
C21 C 0.66174(15) 0.01648(11) 0.22075(6) 0.0243(4) Uani 1 1 d . . .
H21 H 0.5912 -0.0083 0.2179 0.029 Uiso 1 1 calc R . .
C22 C 0.71440(17) 0.01634(12) 0.26494(6) 0.0292(4) Uani 1 1 d . . .
H22 H 0.6804 -0.0083 0.2929 0.035 Uiso 1 1 calc R . .
C23 C 0.81730(16) 0.05258(12) 0.26784(6) 0.0272(4) Uani 1 1 d . . .
H23 H 0.8559 0.0513 0.2976 0.033 Uiso 1 1 calc R . .
C24 C 0.86315(14) 0.09064(11) 0.22680(6) 0.0212(3) Uani 1 1 d . . .
H24 H 0.9331 0.1168 0.2291 0.025 Uiso 1 1 calc R . .
C25 C 1.09229(13) 0.19675(11) 0.14985(6) 0.0204(3) Uani 1 1 d . . .
C26 C 1.20500(13) 0.21816(13) 0.15882(7) 0.0291(4) Uani 1 1 d . . .
H26A H 1.2506 0.1710 0.1438 0.044 Uiso 1 1 calc R . .
H26B H 1.2183 0.2194 0.1938 0.044 Uiso 1 1 calc R . .
H26C H 1.2221 0.2785 0.1449 0.044 Uiso 1 1 calc R . .
N1 N 0.71007(10) 0.12925(8) 0.10183(5) 0.0147(2) Uani 1 1 d . . .
N2 N 0.86875(10) 0.22133(9) 0.06318(5) 0.0155(3) Uani 1 1 d . . .
N3 N 0.89245(10) 0.04383(9) 0.09050(5) 0.0161(3) Uani 1 1 d . . .
N4 N 0.81232(11) 0.09197(8) 0.18370(5) 0.0164(3) Uani 1 1 d . . .
N5 N 1.00405(10) 0.17999(9) 0.14255(5) 0.0178(3) Uani 1 1 d . . .
B1 B 0.1483(7) 0.4676(6) 0.1019(3) 0.0243(13) Uani 0.588(18) 1 d PDU A 1
F1 F 0.2547(3) 0.4447(7) 0.10919(18) 0.0644(15) Uani 0.588(18) 1 d PDU A 1
F2 F 0.0849(4) 0.4132(4) 0.1312(2) 0.0385(10) Uani 0.588(18) 1 d PDU A 1
F3 F 0.1309(9) 0.5575(5) 0.1139(3) 0.0576(17) Uani 0.588(18) 1 d PDU A 1
F4 F 0.1196(9) 0.4528(7) 0.0542(3) 0.0492(19) Uani 0.588(18) 1 d PDU A 1
B1' B 0.1537(10) 0.4750(9) 0.0978(5) 0.0254(18) Uani 0.412(18) 1 d PDU A 2
F1' F 0.2628(4) 0.4929(11) 0.1017(4) 0.067(2) Uani 0.412(18) 1 d PDU A 2
F2' F 0.1223(14) 0.4022(5) 0.1255(4) 0.062(2) Uani 0.412(18) 1 d PDU A 2
F3' F 0.1038(6) 0.5546(7) 0.1136(5) 0.0320(14) Uani 0.412(18) 1 d PDU A 2
F4' F 0.1310(11) 0.4612(8) 0.0494(4) 0.0343(16) Uani 0.412(18) 1 d PDU A 2

loop_
_atom_site_aniso_label
_atom_site_aniso_U_11
_atom_site_aniso_U_22
_atom_site_aniso_U_33
_atom_site_aniso_U_23
_atom_site_aniso_U_13
_atom_site_aniso_U_12
Fe1 0.01111(11) 0.01315(11) 0.01391(12) -0.00061(7) -0.00070(7) 0.00041(7)
S1 0.01285(17) 0.01468(17) 0.02035(19) -0.00322(13) 0.00080(14) -0.00084(13)
C1 0.0144(7) 0.0124(6) 0.0193(7) 0.0010(5) 0.0010(6) 0.0015(5)
C2 0.0197(8) 0.0176(7) 0.0222(8) -0.0033(6) 0.0002(6) -0.0003(6)
C3 0.0241(8) 0.0221(8) 0.0234(8) -0.0039(6) 0.0072(7) 0.0022(6)
C4 0.0161(7) 0.0249(8) 0.0292(9) 0.0003(7) 0.0057(6) 0.0010(6)
C5 0.0141(7) 0.0228(8) 0.0251(8) -0.0004(6) -0.0005(6) -0.0006(6)
C6 0.0153(7) 0.0144(7) 0.0187(8) 0.0005(5) 0.0002(6) 0.0023(5)
C7 0.0137(7) 0.0198(7) 0.0169(7) -0.0008(6) -0.0028(6) 0.0026(6)
C8 0.0156(7) 0.0194(7) 0.0148(7) -0.0037(6) -0.0008(6) -0.0005(6)
C9 0.0159(7) 0.0176(7) 0.0167(7) -0.0024(6) 0.0005(6) 0.0041(6)
C10 0.0245(8) 0.0247(8) 0.0160(8) -0.0016(6) 0.0000(6) 0.0075(6)
C11 0.0332(9) 0.0259(9) 0.0167(8) 0.0043(6) 0.0073(7) 0.0100(7)
C12 0.0252(8) 0.0193(7) 0.0274(9) 0.0037(6) 0.0113(7) 0.0030(6)
C13 0.0178(7) 0.0178(7) 0.0236(8) -0.0012(6) 0.0050(6) 0.0014(6)
C14 0.0177(7) 0.0165(7) 0.0168(7) -0.0011(6) 0.0021(6) -0.0030(6)
C15 0.0251(8) 0.0193(8) 0.0209(8) -0.0044(6) 0.0042(6) -0.0056(6)
C16 0.0320(9) 0.0158(7) 0.0278(9) -0.0054(6) 0.0110(7) -0.0021(7)
C17 0.0244(8) 0.0171(7) 0.0322(9) 0.0015(6) 0.0078(7) 0.0047(6)
C18 0.0196(8) 0.0185(7) 0.0247(8) 0.0012(6) 0.0020(6) 0.0027(6)
C19 0.0165(7) 0.0153(7) 0.0217(8) -0.0016(6) 0.0018(6) -0.0041(6)
C20 0.0224(8) 0.0117(6) 0.0197(8) -0.0010(6) 0.0029(6) 0.0023(6)
C21 0.0307(9) 0.0164(7) 0.0258(9) -0.0001(6) 0.0082(7) -0.0018(6)
C22 0.0469(11) 0.0201(8) 0.0207(8) 0.0025(6) 0.0102(8) 0.0017(8)
C23 0.0428(11) 0.0235(8) 0.0152(8) -0.0001(6) -0.0008(7) 0.0054(7)
C24 0.0266(8) 0.0191(7) 0.0177(8) -0.0018(6) -0.0030(6) 0.0045(6)
C25 0.0179(8) 0.0217(8) 0.0214(8) -0.0006(6) -0.0011(6) 0.0026(6)
C26 0.0147(8) 0.0349(10) 0.0377(10) 0.0026(8) -0.0033(7) -0.0022(7)
N1 0.0142(6) 0.0154(6) 0.0144(6) -0.0013(5) 0.0001(5) -0.0005(5)
N2 0.0141(6) 0.0155(6) 0.0168(6) -0.0008(5) 0.0013(5) 0.0016(5)
N3 0.0163(6) 0.0152(6) 0.0169(6) 0.0001(5) 0.0018(5) -0.0004(5)
N4 0.0190(6) 0.0137(6) 0.0166(6) -0.0006(5) 0.0004(5) 0.0027(5)
N5 0.0162(7) 0.0179(6) 0.0194(7) -0.0020(5) -0.0005(5) 0.0023(5)
B1 0.026(2) 0.026(3) 0.021(2) -0.005(2) 0.001(2) -0.002(2)
F1 0.0255(13) 0.102(4) 0.0652(19) 0.009(2) 0.0034(12) 0.0078(19)
F2 0.0386(19) 0.0410(19) 0.0359(15) 0.0114(13) 0.0033(13) -0.0095(14)
F3 0.120(5) 0.0223(16) 0.0299(18) -0.0016(13) 0.005(3) -0.003(3)
F4 0.061(3) 0.064(3) 0.023(2) -0.0137(19) 0.0067(18) -0.024(2)
B1' 0.029(3) 0.023(3) 0.024(3) -0.001(3) 0.007(3) 0.003(3)
F1' 0.0216(17) 0.106(6) 0.073(4) -0.017(4) -0.0030(19) 0.005(3)
F2' 0.101(6) 0.027(2) 0.058(3) 0.020(2) -0.011(4) -0.010(3)
F3' 0.032(2) 0.029(2) 0.035(2) -0.0084(19) 0.0089(16) 0.0111(16)
F4' 0.046(3) 0.034(3) 0.022(2) -0.0091(19) 0.006(2) 0.005(3)

loop_
_atom_type_symbol
_atom_type_description
_atom_type_scat_dispersion_real
_atom_type_scat_dispersion_imag
_atom_type_scat_source
C C 0.0033 0.0016 'International Tables Vol C Tables 4.2.6.8 and 6.1.1.4'
H H 0.0000 0.0000 'International Tables Vol C Tables 4.2.6.8 and 6.1.1.4'
B B 0.0013 0.0007 'International Tables Vol C Tables 4.2.6.8 and 6.1.1.4'
F F 0.0171 0.0103 'International Tables Vol C Tables 4.2.6.8 and 6.1.1.4'
Fe Fe 0.3463 0.8444 'International Tables Vol C Tables 4.2.6.8 and 6.1.1.4'
N N 0.0061 0.0033 'International Tables Vol C Tables 4.2.6.8 and 6.1.1.4'
S S 0.1246 0.1234 'International Tables Vol C Tables 4.2.6.8 and 6.1.1.4'

loop_
_geom_angle_atom_site_label_1
_geom_angle_atom_site_label_2
_geom_angle_atom_site_label_3
_geom_angle
N5 Fe1 N2 94.34(6)
N5 Fe1 N4 98.43(6)
N2 Fe1 N4 167.21(5)
N5 Fe1 N3 92.93(5)
N2 Fe1 N3 87.32(5)
N4 Fe1 N3 92.69(5)
N5 Fe1 N1 174.58(5)
N2 Fe1 N1 83.13(5)
N4 Fe1 N1 84.20(5)
N3 Fe1 N1 82.19(5)
N5 Fe1 S1 87.99(4)
N2 Fe1 S1 89.98(4)
N4 Fe1 S1 89.78(4)
N3 Fe1 S1 177.21(4)
N1 Fe1 S1 96.78(4)
C1 S1 Fe1 105.61(5)
C2 C1 C6 118.30(14)
C2 C1 S1 119.46(12)
C6 C1 S1 122.23(12)
C3 C2 C1 121.61(15)
C3 C2 H2 119.2
C1 C2 H2 119.2
C4 C3 C2 119.92(15)
C4 C3 H3 120.0
C2 C3 H3 120.0
C3 C4 C5 119.53(15)
C3 C4 H4 120.2
C5 C4 H4 120.2
C4 C5 C6 121.16(15)
C4 C5 H5 119.4
C6 C5 H5 119.4
C5 C6 C1 119.45(14)
C5 C6 C7 119.89(14)
C1 C6 C7 120.48(13)
C6 C7 N1 113.90(12)
C6 C7 H7A 108.8
N1 C7 H7A 108.8
C6 C7 H7B 108.8
N1 C7 H7B 108.8
H7A C7 H7B 107.7
N1 C8 C14 107.20(12)
N1 C8 C9 105.24(12)
C14 C8 C9 105.11(12)
N1 C8 H8 112.9
C14 C8 H8 112.9
C9 C8 H8 112.9
N2 C9 C10 122.79(15)
N2 C9 C8 111.34(13)
C10 C9 C8 125.83(14)
C11 C10 C9 118.25(16)
C11 C10 H10 120.9
C9 C10 H10 120.9
C10 C11 C12 119.40(16)
C10 C11 H11 120.3
C12 C11 H11 120.3
C13 C12 C11 119.52(16)
C13 C12 H12 120.2
C11 C12 H12 120.2
N2 C13 C12 121.57(16)
N2 C13 H13 119.2
C12 C13 H13 119.2
N3 C14 C15 122.96(15)
N3 C14 C8 111.28(13)
C15 C14 C8 125.54(15)
C14 C15 C16 118.13(16)
C14 C15 H15 120.9
C16 C15 H15 120.9
C17 C16 C15 119.29(15)
C17 C16 H16 120.4
C15 C16 H16 120.4
C16 C17 C18 119.39(16)
C16 C17 H17 120.3
C18 C17 H17 120.3
N3 C18 C17 121.83(16)
N3 C18 H18 119.1
C17 C18 H18 119.1
N1 C19 C20 108.89(12)
N1 C19 H19A 109.9
C20 C19 H19A 109.9
N1 C19 H19B 109.9
C20 C19 H19B 109.9
H19A C19 H19B 108.3
N4 C20 C21 122.00(15)
N4 C20 C19 115.08(13)
C21 C20 C19 122.87(15)
C22 C21 C20 119.03(16)
C22 C21 H21 120.5
C20 C21 H21 120.5
C23 C22 C21 119.09(16)
C23 C22 H22 120.5
C21 C22 H22 120.5
C24 C23 C22 118.98(16)
C24 C23 H23 120.5
C22 C23 H23 120.5
N4 C24 C23 122.45(16)
N4 C24 H24 118.8
C23 C24 H24 118.8
N5 C25 C26 179.61(19)
C25 C26 H26A 109.5
C25 C26 H26B 109.5
H26A C26 H26B 109.5
C25 C26 H26C 109.5
H26A C26 H26C 109.5
H26B C26 H26C 109.5
C19 N1 C7 110.21(11)
C19 N1 C8 113.49(11)
C7 N1 C8 109.78(11)
C19 N1 Fe1 108.92(9)
C7 N1 Fe1 116.27(9)
C8 N1 Fe1 97.76(9)
C13 N2 C9 118.44(14)
C13 N2 Fe1 129.86(11)
C9 N2 Fe1 111.42(10)
C18 N3 C14 118.37(13)
C18 N3 Fe1 130.20(11)
C14 N3 Fe1 111.23(10)
C24 N4 C20 118.36(14)
C24 N4 Fe1 126.85(11)
C20 N4 Fe1 114.29(10)
C25 N5 Fe1 174.87(14)
F3 B1 F1 110.4(6)
F3 B1 F2 108.5(7)
F1 B1 F2 108.9(6)
F3 B1 F4 109.8(8)
F1 B1 F4 110.4(8)
F2 B1 F4 108.8(7)
F2' B1' F1' 112.6(9)
F2' B1' F4' 111.8(11)
F1' B1' F4' 107.6(10)
F2' B1' F3' 110.2(10)
F1' B1' F3' 104.9(9)
F4' B1' F3' 109.5(10)

loop_
_geom_bond_atom_site_label_1
_geom_bond_atom_site_label_2
_geom_bond_distance
Fe1 N5 1.9062(13)
Fe1 N2 1.9455(13)
Fe1 N4 1.9634(13)
Fe1 N3 1.9694(13)
Fe1 N1 1.9860(13)
Fe1 S1 2.3018(4)
S1 C1 1.7494(15)
C1 C2 1.402(2)
C1 C6 1.408(2)
C2 C3 1.385(2)
C2 H2 0.9500
C3 C4 1.384(2)
C3 H3 0.9500
C4 C5 1.391(2)
C4 H4 0.9500
C5 C6 1.398(2)
C5 H5 0.9500
C6 C7 1.499(2)
C7 N1 1.5021(19)
C7 H7A 0.9900
C7 H7B 0.9900
C8 N1 1.5064(19)
C8 C14 1.509(2)
C8 C9 1.511(2)
C8 H8 1.0000
C9 N2 1.353(2)
C9 C10 1.384(2)
C10 C11 1.383(2)
C10 H10 0.9500
C11 C12 1.386(3)
C11 H11 0.9500
C12 C13 1.382(2)
C12 H12 0.9500
C13 N2 1.350(2)
C13 H13 0.9500
C14 N3 1.353(2)
C14 C15 1.380(2)
C15 C16 1.389(2)
C15 H15 0.9500
C16 C17 1.384(3)
C16 H16 0.9500
C17 C18 1.384(2)
C17 H17 0.9500
C18 N3 1.343(2)
C18 H18 0.9500
C19 N1 1.4967(19)
C19 C20 1.500(2)
C19 H19A 0.9900
C19 H19B 0.9900
C20 N4 1.351(2)
C20 C21 1.389(2)
C21 C22 1.384(3)
C21 H21 0.9500
C22 C23 1.383(3)
C22 H22 0.9500
C23 C24 1.383(2)
C23 H23 0.9500
C24 N4 1.347(2)
C24 H24 0.9500
C25 N5 1.140(2)
C25 C26 1.454(2)
C26 H26A 0.9800
C26 H26B 0.9800
C26 H26C 0.9800
B1 F3 1.365(8)
B1 F1 1.375(8)
B1 F2 1.376(8)
B1 F4 1.381(8)
B1' F2' 1.361(11)
B1' F1' 1.382(11)
B1' F4' 1.382(11)
B1' F3' 1.382(11)

loop_
_geom_torsion_atom_site_label_1
_geom_torsion_atom_site_label_2
_geom_torsion_atom_site_label_3
_geom_torsion_atom_site_label_4
_geom_torsion
N5 Fe1 S1 C1 -153.57(7)
N2 Fe1 S1 C1 112.09(7)
N4 Fe1 S1 C1 -55.12(7)
N1 Fe1 S1 C1 29.01(7)
Fe1 S1 C1 C2 140.95(11)
Fe1 S1 C1 C6 -39.98(13)
C6 C1 C2 C3 -1.5(2)
S1 C1 C2 C3 177.63(13)
C1 C2 C3 C4 0.8(3)
C2 C3 C4 C5 0.5(3)
C3 C4 C5 C6 -1.2(3)
C4 C5 C6 C1 0.5(2)
C4 C5 C6 C7 -174.63(15)
C2 C1 C6 C5 0.8(2)
S1 C1 C6 C5 -178.28(12)
C2 C1 C6 C7 175.91(14)
S1 C1 C6 C7 -3.2(2)
C5 C6 C7 N1 -119.07(15)
C1 C6 C7 N1 65.83(18)
N1 C8 C9 N2 43.55(16)
C14 C8 C9 N2 -69.46(15)
N1 C8 C9 C10 -138.48(15)
C14 C8 C9 C10 108.51(17)
N2 C9 C10 C11 -0.6(2)
C8 C9 C10 C11 -178.33(14)
C9 C10 C11 C12 -0.4(2)
C10 C11 C12 C13 0.4(2)
C11 C12 C13 N2 0.6(2)
N1 C8 C14 N3 -37.42(16)
C9 C8 C14 N3 74.21(15)
N1 C8 C14 C15 147.82(15)
C9 C8 C14 C15 -100.55(17)
N3 C14 C15 C16 0.7(2)
C8 C14 C15 C16 174.88(15)
C14 C15 C16 C17 1.0(2)
C15 C16 C17 C18 -1.4(2)
C16 C17 C18 N3 0.0(2)
N1 C19 C20 N4 -28.96(17)
N1 C19 C20 C21 153.43(14)
N4 C20 C21 C22 -2.2(2)
C19 C20 C21 C22 175.23(15)
C20 C21 C22 C23 -0.3(2)
C21 C22 C23 C24 2.1(3)
C22 C23 C24 N4 -1.5(2)
C20 C19 N1 C7 -97.90(14)
C20 C19 N1 C8 138.51(13)
C20 C19 N1 Fe1 30.77(14)
C6 C7 N1 C19 58.24(16)
C6 C7 N1 C8 -176.04(12)
C6 C7 N1 Fe1 -66.31(14)
C14 C8 N1 C19 -59.43(15)
C9 C8 N1 C19 -170.97(12)
C14 C8 N1 C7 176.74(12)
C9 C8 N1 C7 65.21(14)
C14 C8 N1 Fe1 55.16(11)
C9 C8 N1 Fe1 -56.38(11)
N2 Fe1 N1 C19 161.64(10)
N4 Fe1 N1 C19 -20.11(9)
N3 Fe1 N1 C19 73.42(10)
S1 Fe1 N1 C19 -109.20(9)
N2 Fe1 N1 C7 -73.15(10)
N4 Fe1 N1 C7 105.10(10)
N3 Fe1 N1 C7 -161.37(11)
S1 Fe1 N1 C7 16.01(10)
N2 Fe1 N1 C8 43.48(9)
N4 Fe1 N1 C8 -138.27(9)
N3 Fe1 N1 C8 -44.74(8)
S1 Fe1 N1 C8 132.64(8)
C12 C13 N2 C9 -1.5(2)
C12 C13 N2 Fe1 -174.75(12)
C10 C9 N2 C13 1.5(2)
C8 C9 N2 C13 179.52(13)
C10 C9 N2 Fe1 175.95(12)
C8 C9 N2 Fe1 -6.00(15)
N5 Fe1 N2 C13 -34.13(14)
N4 Fe1 N2 C13 142.8(2)
N3 Fe1 N2 C13 -126.86(14)
N1 Fe1 N2 C13 150.69(14)
S1 Fe1 N2 C13 53.85(13)
N5 Fe1 N2 C9 152.20(10)
N4 Fe1 N2 C9 -30.9(3)
N3 Fe1 N2 C9 59.47(10)
N1 Fe1 N2 C9 -22.99(10)
S1 Fe1 N2 C9 -119.82(10)
C17 C18 N3 C14 1.7(2)
C17 C18 N3 Fe1 -172.70(12)
C15 C14 N3 C18 -2.1(2)
C8 C14 N3 C18 -176.99(13)
C15 C14 N3 Fe1 173.35(12)
C8 C14 N3 Fe1 -1.57(15)
N5 Fe1 N3 C18 25.47(14)
N2 Fe1 N3 C18 119.68(14)
N4 Fe1 N3 C18 -73.12(14)
N1 Fe1 N3 C18 -156.89(14)
N5 Fe1 N3 C14 -149.24(11)
N2 Fe1 N3 C14 -55.04(11)
N4 Fe1 N3 C14 112.16(11)
N1 Fe1 N3 C14 28.39(10)
C23 C24 N4 C20 -0.9(2)
C23 C24 N4 Fe1 170.53(12)
C21 C20 N4 C24 2.8(2)
C19 C20 N4 C24 -174.80(13)
C21 C20 N4 Fe1 -169.69(12)
C19 C20 N4 Fe1 12.69(16)
N5 Fe1 N4 C24 17.63(13)
N2 Fe1 N4 C24 -159.3(2)
N3 Fe1 N4 C24 110.99(13)
N1 Fe1 N4 C24 -167.15(13)
S1 Fe1 N4 C24 -70.31(13)
N5 Fe1 N4 C20 -170.62(10)
N2 Fe1 N4 C20 12.5(3)
N3 Fe1 N4 C20 -77.26(11)
N1 Fe1 N4 C20 4.61(10)
S1 Fe1 N4 C20 101.45(10)
